data_2019010
loop_
_publ_author_name
'Scholz, Stefan'
'Vitze, Hannes'
'Bolte, Michael'
'Lerner, Hans-Wolfram'

_publ_section_title
;
 An approach to creating novel anions: silylated triel compounds with
 --CH~2~-- and --O-- linkers, [InCl~2~{O(HO)Si(<i>t</i>-Bu)~2~}]~2~ and
 Li[B(CH~2~SiMe~3~)~4~]
;
_journal_coeditor_code WQ3030
_journal_issue 6
_journal_name_full 'Acta Crystallographica Section C'
_journal_page_first 569
_journal_page_last 572
_journal_paper_doi 10.1107/S0108270113009311
_journal_volume 69
_journal_year 2013
_chemical_formula_iupac '[In2 (C8 H19 O2 Si)2 Cl4]'
_chemical_formula_moiety 'C16 H38 Cl4 In2 O4 Si2'
_chemical_formula_sum 'C16 H38 Cl4 In2 O4 Si2'
_chemical_formula_weight 722.08
_chemical_name_systematic
;
Bis[\m-di-<i>tert</i>-butyl(hydroxy)silanolato]bis[chloridoindium(III)]
;
_space_group_IT_number 14
_symmetry_cell_setting monoclinic
_symmetry_space_group_name_Hall '-P 2ybc'
_symmetry_space_group_name_H-M 'P 1 21/c 1'
_atom_sites_solution_hydrogens geom
_atom_sites_solution_primary direct
_atom_sites_solution_secondary difmap
_audit_creation_method SHELXL97
_cell_angle_alpha 90.00
_cell_angle_beta 96.689(9)
_cell_angle_gamma 90.00
_cell_formula_units_Z 2
_cell_length_a 8.3467(10)
_cell_length_b 10.4530(10)
_cell_length_c 16.7393(18)
_cell_measurement_reflns_used 6359
_cell_measurement_temperature 173(2)
_cell_measurement_theta_max 25.6
_cell_measurement_theta_min 3.5
_cell_volume 1450.5(3)
_computing_cell_refinement 'X-AREA (Stoe & Cie, 2002)'
_computing_data_collection 'X-AREA (Stoe & Cie, 2002)'
_computing_data_reduction 'X-AREA (Stoe & Cie, 2002)'
_computing_molecular_graphics 'XP (Sheldrick, 2008)'
_computing_publication_material 'publCIF (Westrip, 2010)'
_computing_structure_refinement 'SHELXL97 (Sheldrick, 2008)'
_computing_structure_solution 'SHELXS97 (Sheldrick, 2008)'
_diffrn_ambient_temperature 173(2)
_diffrn_measured_fraction_theta_full 0.992
_diffrn_measured_fraction_theta_max 0.990
_diffrn_measurement_device_type 'Stoe IPDS II two-circle'
_diffrn_measurement_method \w
_diffrn_radiation_monochromator graphite
_diffrn_radiation_source 'fine-focus sealed tube'
_diffrn_radiation_type MoK\a
_diffrn_radiation_wavelength 0.71073
_diffrn_reflns_av_R_equivalents 0.0710
_diffrn_reflns_av_sigmaI/netI 0.0730
_diffrn_reflns_limit_h_max 10
_diffrn_reflns_limit_h_min -10
_diffrn_reflns_limit_k_max 12
_diffrn_reflns_limit_k_min -12
_diffrn_reflns_limit_l_max 20
_diffrn_reflns_limit_l_min -3
_diffrn_reflns_number 7213
_diffrn_reflns_theta_full 25.00
_diffrn_reflns_theta_max 25.56
_diffrn_reflns_theta_min 3.47
_diffrn_standards_number 0
_exptl_absorpt_coefficient_mu 2.059
_exptl_absorpt_correction_T_max 0.7757
_exptl_absorpt_correction_T_min 0.7342
_exptl_absorpt_correction_type multi-scan
_exptl_absorpt_process_details '(MULABS; Spek, 2009; Blessing, 1995)'
_exptl_crystal_colour colourless
_exptl_crystal_density_diffrn 1.653
_exptl_crystal_density_method 'not measured'
_exptl_crystal_description block
_exptl_crystal_F_000 720
_exptl_crystal_size_max 0.16
_exptl_crystal_size_mid 0.14
_exptl_crystal_size_min 0.13
_refine_diff_density_max 1.176
_refine_diff_density_min -1.050
_refine_ls_extinction_method none
_refine_ls_goodness_of_fit_ref 1.060
_refine_ls_hydrogen_treatment constr
_refine_ls_matrix_type full
_refine_ls_number_parameters 128
_refine_ls_number_reflns 2690
_refine_ls_number_restraints 0
_refine_ls_restrained_S_all 1.060
_refine_ls_R_factor_all 0.0749
_refine_ls_R_factor_gt 0.0559
_refine_ls_shift/su_max 0.000
_refine_ls_shift/su_mean 0.000
_refine_ls_structure_factor_coef Fsqd
_refine_ls_weighting_details 'calc w = 1/[\s^2^(Fo^2^)+(0.0621P)^2^+9.1817P] where P=(Fo^2^+2Fc^2^)/3'
_refine_ls_weighting_scheme calc
_refine_ls_wR_factor_gt 0.1312
_refine_ls_wR_factor_ref 0.1400
_reflns_number_gt 2137
_reflns_number_total 2690
_reflns_threshold_expression I>2\s(I)
_cod_data_source_file wq3030.cif
_cod_data_source_block I
_cod_original_sg_symbol_H-M 'P 21/c'
_cod_database_code 2019010
_cod_database_fobs_code 2019010

loop_
_symmetry_equiv_pos_as_xyz
'x, y, z'
'-x, y+1/2, -z+1/2'
'-x, -y, -z'
'x, -y-1/2, z-1/2'

loop_
_atom_site_type_symbol
_atom_site_label
_atom_site_fract_x
_atom_site_fract_y
_atom_site_fract_z
_atom_site_U_iso_or_equiv
_atom_site_adp_type
_atom_site_calc_flag
_atom_site_refinement_flags
_atom_site_occupancy
_atom_site_symmetry_multiplicity
In In1 0.68156(6) 0.55896(5) 0.48517(3) 0.01843(19) Uani d . 1 1
Si Si1 0.7219(3) 0.3474(2) 0.60948(13) 0.0187(4) Uani d . 1 1
Cl Cl1 0.7714(3) 0.7569(2) 0.53770(17) 0.0393(6) Uani d . 1 1
Cl Cl2 0.7831(2) 0.4956(2) 0.36461(13) 0.0307(5) Uani d . 1 1
O O1 0.8612(6) 0.4359(6) 0.5667(4) 0.0244(12) Uani d . 1 1
H H1 0.9625 0.4348 0.5734 0.037 Uiso d R 1 1
O O2 0.5676(6) 0.4189(5) 0.5548(3) 0.0204(12) Uani d . 1 1
C C1 0.7289(10) 0.3914(8) 0.7195(5) 0.0254(18) Uani d . 1 1
C C2 0.7414(10) 0.1756(8) 0.5789(5) 0.0226(17) Uani d . 1 1
C C11 0.7197(15) 0.5382(9) 0.7256(6) 0.041(2) Uani d . 1 1
H H11A 0.6198 0.5684 0.6948 0.062 Uiso calc R 1 1
H H11B 0.8125 0.5764 0.7037 0.062 Uiso calc R 1 1
H H11C 0.7208 0.5631 0.7820 0.062 Uiso calc R 1 1
C C12 0.8855(11) 0.3459(11) 0.7679(6) 0.036(2) Uani d . 1 1
H H12A 0.9779 0.3840 0.7455 0.054 Uiso calc R 1 1
H H12B 0.8922 0.2525 0.7650 0.054 Uiso calc R 1 1
H H12C 0.8867 0.3723 0.8241 0.054 Uiso calc R 1 1
C C13 0.5859(11) 0.3317(11) 0.7559(6) 0.036(2) Uani d . 1 1
H H13A 0.4848 0.3594 0.7251 0.054 Uiso calc R 1 1
H H13B 0.5878 0.3593 0.8120 0.054 Uiso calc R 1 1
H H13C 0.5937 0.2382 0.7539 0.054 Uiso calc R 1 1
C C21 0.6107(14) 0.0905(9) 0.6096(7) 0.041(2) Uani d . 1 1
H H21A 0.5037 0.1243 0.5900 0.062 Uiso calc R 1 1
H H21B 0.6244 0.0902 0.6685 0.062 Uiso calc R 1 1
H H21C 0.6208 0.0030 0.5897 0.062 Uiso calc R 1 1
C C22 0.7227(13) 0.1705(10) 0.4862(5) 0.036(2) Uani d . 1 1
H H22A 0.6166 0.2041 0.4650 0.053 Uiso calc R 1 1
H H22B 0.7324 0.0818 0.4685 0.053 Uiso calc R 1 1
H H22C 0.8072 0.2225 0.4661 0.053 Uiso calc R 1 1
C C23 0.9093(13) 0.1224(11) 0.6097(8) 0.048(3) Uani d . 1 1
H H23A 0.9926 0.1765 0.5903 0.073 Uiso calc R 1 1
H H23B 0.9193 0.0349 0.5896 0.073 Uiso calc R 1 1
H H23C 0.9230 0.1217 0.6686 0.073 Uiso calc R 1 1

loop_
_atom_site_aniso_label
_atom_site_aniso_U_11
_atom_site_aniso_U_22
_atom_site_aniso_U_33
_atom_site_aniso_U_12
_atom_site_aniso_U_13
_atom_site_aniso_U_23
In1 0.0170(3) 0.0180(3) 0.0200(3) -0.0025(2) 0.00106(19) 0.0021(3)
Si1 0.0209(10) 0.0174(10) 0.0171(11) 0.0002(8) -0.0006(8) 0.0005(9)
Cl1 0.0409(12) 0.0197(11) 0.0554(16) -0.0077(9) -0.0020(11) -0.0072(11)
Cl2 0.0239(10) 0.0467(13) 0.0217(10) -0.0016(9) 0.0034(8) -0.0012(10)
O1 0.016(3) 0.024(3) 0.033(3) -0.002(2) 0.003(2) 0.008(3)
O2 0.018(2) 0.019(3) 0.023(3) -0.004(2) -0.002(2) 0.004(2)
C1 0.031(4) 0.022(4) 0.023(4) 0.002(4) 0.003(3) 0.001(4)
C2 0.027(4) 0.017(4) 0.023(4) 0.001(3) 0.001(3) 0.003(3)
C11 0.069(7) 0.025(5) 0.031(5) 0.002(5) 0.010(5) -0.004(4)
C12 0.038(5) 0.051(6) 0.019(4) -0.006(5) -0.002(4) 0.003(4)
C13 0.038(5) 0.051(6) 0.020(4) -0.006(5) 0.003(4) -0.002(5)
C21 0.059(7) 0.019(5) 0.047(6) -0.008(4) 0.015(5) -0.004(4)
C22 0.059(6) 0.030(5) 0.019(4) 0.004(4) 0.010(4) -0.004(4)
C23 0.046(6) 0.034(6) 0.062(8) 0.016(5) -0.006(5) -0.009(6)

loop_
_atom_type_symbol
_atom_type_description
_atom_type_scat_dispersion_real
_atom_type_scat_dispersion_imag
_atom_type_scat_source
C C 0.0033 0.0016 'International Tables Vol C Tables 4.2.6.8 and 6.1.1.4'
H H 0.0000 0.0000 'International Tables Vol C Tables 4.2.6.8 and 6.1.1.4'
Cl Cl 0.1484 0.1585 'International Tables Vol C Tables 4.2.6.8 and 6.1.1.4'
In In -0.7276 1.3100 'International Tables Vol C Tables 4.2.6.8 and 6.1.1.4'
O O 0.0106 0.0060 'International Tables Vol C Tables 4.2.6.8 and 6.1.1.4'
Si Si 0.0817 0.0704 'International Tables Vol C Tables 4.2.6.8 and 6.1.1.4'

loop_
_geom_angle_atom_site_label_1
_geom_angle_atom_site_label_2
_geom_angle_atom_site_label_3
_geom_angle_site_symmetry_1
_geom_angle_site_symmetry_3
_geom_angle
_geom_angle_publ_flag
O2 In1 O2 3_666 . 76.5(2) ?
O2 In1 O1 3_666 . 142.7(2) y
O2 In1 O1 . . 66.31(19) ?
O2 In1 Cl1 3_666 . 106.36(16) ?
O2 In1 Cl1 . . 122.63(17) y
O1 In1 Cl1 . . 96.51(17) ?
O2 In1 Cl2 3_666 . 101.33(16) ?
O2 In1 Cl2 . . 119.54(16) y
O1 In1 Cl2 . . 94.36(16) ?
Cl1 In1 Cl2 . . 115.89(9) y
O2 In1 Si1 3_666 . 108.83(15) ?
O2 In1 Si1 . . 32.32(15) ?
O1 In1 Si1 . . 34.01(14) ?
Cl1 In1 Si1 . . 112.51(8) ?
Cl2 In1 Si1 . . 111.00(7) ?
O2 In1 In1 3_666 3_666 38.67(14) ?
O2 In1 In1 . 3_666 37.86(14) ?
O1 In1 In1 . 3_666 104.12(14) ?
Cl1 In1 In1 . 3_666 121.61(7) ?
Cl2 In1 In1 . 3_666 116.15(6) ?
Si1 In1 In1 . 3_666 70.17(4) ?
O2 Si1 O1 . . 92.7(3) ?
O2 Si1 C2 . . 111.4(3) ?
O1 Si1 C2 . . 108.6(3) ?
O2 Si1 C1 . . 111.1(3) ?
O1 Si1 C1 . . 109.3(4) ?
C2 Si1 C1 . . 120.2(4) ?
O1 Si1 In1 . . 48.9(2) ?
C2 Si1 In1 . . 121.1(3) ?
C1 Si1 In1 . . 118.7(3) ?
Si1 O1 In1 . . 97.1(2) ?
Si1 O1 H1 . . 131.4 ?
In1 O1 H1 . . 131.6 ?
Si1 O2 In1 . 3_666 152.6(3) ?
Si1 O2 In1 . . 103.9(3) ?
In1 O2 In1 3_666 . 103.5(2) ?
C12 C1 C13 . . 108.7(8) ?
C12 C1 C11 . . 108.7(8) ?
C13 C1 C11 . . 109.4(8) ?
C12 C1 Si1 . . 111.5(6) ?
C13 C1 Si1 . . 110.5(6) ?
C11 C1 Si1 . . 108.0(6) ?
C21 C2 C23 . . 109.4(8) ?
C21 C2 C22 . . 108.8(8) ?
C23 C2 C22 . . 107.8(8) ?
C21 C2 Si1 . . 111.9(6) ?
C23 C2 Si1 . . 111.0(6) ?
C22 C2 Si1 . . 107.8(6) ?
C1 C11 H11A . . 109.5 ?
C1 C11 H11B . . 109.5 ?
H11A C11 H11B . . 109.5 ?
C1 C11 H11C . . 109.5 ?
H11A C11 H11C . . 109.5 ?
H11B C11 H11C . . 109.5 ?
C1 C12 H12A . . 109.5 ?
C1 C12 H12B . . 109.5 ?
H12A C12 H12B . . 109.5 ?
C1 C12 H12C . . 109.5 ?
H12A C12 H12C . . 109.5 ?
H12B C12 H12C . . 109.5 ?
C1 C13 H13A . . 109.5 ?
C1 C13 H13B . . 109.5 ?
H13A C13 H13B . . 109.5 ?
C1 C13 H13C . . 109.5 ?
H13A C13 H13C . . 109.5 ?
H13B C13 H13C . . 109.5 ?
C2 C21 H21A . . 109.5 ?
C2 C21 H21B . . 109.5 ?
H21A C21 H21B . . 109.5 ?
C2 C21 H21C . . 109.5 ?
H21A C21 H21C . . 109.5 ?
H21B C21 H21C . . 109.5 ?
C2 C22 H22A . . 109.5 ?
C2 C22 H22B . . 109.5 ?
H22A C22 H22B . . 109.5 ?
C2 C22 H22C . . 109.5 ?
H22A C22 H22C . . 109.5 ?
H22B C22 H22C . . 109.5 ?
C2 C23 H23A . . 109.5 ?
C2 C23 H23B . . 109.5 ?
H23A C23 H23B . . 109.5 ?
C2 C23 H23C . . 109.5 ?
H23A C23 H23C . . 109.5 ?
H23B C23 H23C . . 109.5 ?

loop_
_geom_bond_atom_site_label_1
_geom_bond_atom_site_label_2
_geom_bond_site_symmetry_2
_geom_bond_distance
_geom_bond_publ_flag
In1 O2 3_666 2.122(5) y
In1 O2 . 2.160(5) y
In1 O1 . 2.300(6) y
In1 Cl1 . 2.337(2) y
In1 Cl2 . 2.372(2) y
In1 Si1 . 3.028(2) ?
In1 In1 3_666 3.3619(11) ?
Si1 O2 . 1.668(6) y
Si1 O1 . 1.707(6) y
Si1 C2 . 1.879(9) y
Si1 C1 . 1.893(9) y
O1 H1 . 0.8400 ?
O2 In1 3_666 2.122(5) ?
C1 C12 . 1.530(13) ?
C1 C13 . 1.535(12) ?
C1 C11 . 1.541(13) ?
C2 C21 . 1.541(13) ?
C2 C23 . 1.540(13) ?
C2 C22 . 1.543(12) ?
C11 H11A . 0.9800 ?
C11 H11B . 0.9800 ?
C11 H11C . 0.9800 ?
C12 H12A . 0.9800 ?
C12 H12B . 0.9800 ?
C12 H12C . 0.9800 ?
C13 H13A . 0.9800 ?
C13 H13B . 0.9800 ?
C13 H13C . 0.9800 ?
C21 H21A . 0.9800 ?
C21 H21B . 0.9800 ?
C21 H21C . 0.9800 ?
C22 H22A . 0.9800 ?
C22 H22B . 0.9800 ?
C22 H22C . 0.9800 ?
C23 H23A . 0.9800 ?
C23 H23B . 0.9800 ?
C23 H23C . 0.9800 ?

loop_
_geom_hbond_atom_site_label_D
_geom_hbond_atom_site_label_H
_geom_hbond_atom_site_label_A
_geom_hbond_site_symmetry_A
_geom_hbond_distance_DH
_geom_hbond_distance_HA
_geom_hbond_distance_DA
_geom_hbond_angle_DHA
O1 H1 Cl2 3_766 0.84 2.37 3.139(6) 153.1

loop_
_geom_torsion_atom_site_label_1
_geom_torsion_atom_site_label_2
_geom_torsion_atom_site_label_3
_geom_torsion_atom_site_label_4
_geom_torsion_site_symmetry_1
_geom_torsion_site_symmetry_4
_geom_torsion
O2 In1 Si1 O2 3_666 . -1.7(4)
O1 In1 Si1 O2 . . -177.4(4)
Cl1 In1 Si1 O2 . . 115.9(3)
Cl2 In1 Si1 O2 . . -112.4(3)
In1 In1 Si1 O2 3_666 . -1.1(3)
O2 In1 Si1 O1 3_666 . 175.6(3)
O2 In1 Si1 O1 . . 177.4(4)
Cl1 In1 Si1 O1 . . -66.7(3)
Cl2 In1 Si1 O1 . . 65.0(3)
In1 In1 Si1 O1 3_666 . 176.3(3)
O2 In1 Si1 C2 3_666 . 87.5(3)
O2 In1 Si1 C2 . . 89.2(4)
O1 In1 Si1 C2 . . -88.2(4)
Cl1 In1 Si1 C2 . . -154.9(3)
Cl2 In1 Si1 C2 . . -23.2(3)
In1 In1 Si1 C2 3_666 . 88.1(3)
O2 In1 Si1 C1 3_666 . -93.0(4)
O2 In1 Si1 C1 . . -91.3(4)
O1 In1 Si1 C1 . . 91.3(4)
Cl1 In1 Si1 C1 . . 24.6(3)
Cl2 In1 Si1 C1 . . 156.3(3)
In1 In1 Si1 C1 3_666 . -92.4(3)
O2 Si1 O1 In1 . . 1.8(3)
C2 Si1 O1 In1 . . 115.5(3)
C1 Si1 O1 In1 . . -111.6(3)
O2 In1 O1 Si1 3_666 . -6.8(5)
O2 In1 O1 Si1 . . -1.5(2)
Cl1 In1 O1 Si1 . . 121.3(2)
Cl2 In1 O1 Si1 . . -122.0(2)
In1 In1 O1 Si1 3_666 . -3.6(3)
O1 Si1 O2 In1 . 3_666 174.5(7)
C2 Si1 O2 In1 . 3_666 63.3(8)
C1 Si1 O2 In1 . 3_666 -73.6(8)
In1 Si1 O2 In1 . 3_666 176.5(9)
O1 Si1 O2 In1 . . -2.0(3)
C2 Si1 O2 In1 . . -113.2(3)
C1 Si1 O2 In1 . . 109.9(4)
O2 In1 O2 Si1 3_666 . 178.3(4)
O1 In1 O2 Si1 . . 1.6(3)
Cl1 In1 O2 Si1 . . -80.7(3)
Cl2 In1 O2 Si1 . . 82.8(3)
In1 In1 O2 Si1 3_666 . 178.3(4)
O2 In1 O2 In1 3_666 3_666 0.0
O1 In1 O2 In1 . 3_666 -176.7(3)
Cl1 In1 O2 In1 . 3_666 101.0(2)
Cl2 In1 O2 In1 . 3_666 -95.5(2)
Si1 In1 O2 In1 . 3_666 -178.3(4)
O2 Si1 C1 C12 . . -170.0(6)
O1 Si1 C1 C12 . . -69.1(7)
C2 Si1 C1 C12 . . 57.4(8)
In1 Si1 C1 C12 . . -122.1(6)
O2 Si1 C1 C13 . . 69.0(7)
O1 Si1 C1 C13 . . 169.9(6)
C2 Si1 C1 C13 . . -63.6(8)
In1 Si1 C1 C13 . . 116.9(6)
O2 Si1 C1 C11 . . -50.6(7)
O1 Si1 C1 C11 . . 50.3(7)
C2 Si1 C1 C11 . . 176.8(6)
In1 Si1 C1 C11 . . -2.7(8)
O2 Si1 C2 C21 . . -74.8(7)
O1 Si1 C2 C21 . . -175.5(6)
C1 Si1 C2 C21 . . 57.7(8)
In1 Si1 C2 C21 . . -122.8(6)
O2 Si1 C2 C23 . . 162.6(7)
O1 Si1 C2 C23 . . 61.9(8)
C1 Si1 C2 C23 . . -64.9(8)
In1 Si1 C2 C23 . . 114.6(7)
O2 Si1 C2 C22 . . 44.8(7)
O1 Si1 C2 C22 . . -55.9(7)
C1 Si1 C2 C22 . . 177.2(6)
In1 Si1 C2 C22 . . -3.3(7)
